data_4505712
loop_
_publ_author_name
'Feng, Zheng'
'Fan, Ailong'
'Valiyaveettil, Suresh'
'Vittal, Jagadese J.'

_publ_section_title
;
 Interplay of Weak Interactions and Structural Features in the Solid State
 Self-Assembly of Symmetric Diamides
;
_journal_issue 4
_journal_name_full 'Crystal Growth &amp; Design'
_journal_page_first 555
_journal_paper_doi 10.1021/cg034045y
_journal_volume 3
_journal_year 2003
_chemical_formula_sum 'C44 H64 N2 O4'
_chemical_formula_weight 684.97
_chemical_name_systematic
; 
 ? 
;
_space_group_IT_number 14
_symmetry_cell_setting monoclinic
_symmetry_space_group_name_Hall '-P 2ybc'
_symmetry_space_group_name_H-M 'P 1 21/c 1'
_atom_sites_solution_hydrogens geom
_atom_sites_solution_primary direct
_atom_sites_solution_secondary difmap
_audit_creation_method SHELXL-97
_cell_angle_alpha 90.00
_cell_angle_beta 93.2530(10)
_cell_angle_gamma 90.00
_cell_formula_units_Z 2
_cell_length_a 13.5437(3)
_cell_length_b 10.0983(2)
_cell_length_c 15.04880(10)
_cell_measurement_reflns_used 5231
_cell_measurement_temperature 293(2)
_cell_measurement_theta_max 29.46
_cell_measurement_theta_min 2.43
_cell_volume 2054.88(6)
_computing_cell_refinement 'Bruker AXS, SAINT'
_computing_data_collection 'Bruker AXS, SMART'
_computing_data_reduction 'Bruker AXS, SAINT'
_computing_molecular_graphics 'Bruker AXS, SHELXTL'
_computing_publication_material 'Bruker AXS, SHELXTL'
_computing_structure_refinement 'SHELXL-97 (Sheldrick, 1997)'
_computing_structure_solution 'SHELXS-97 (Sheldrick, 1990)'
_diffrn_ambient_temperature 293(2)
_diffrn_measured_fraction_theta_full 0.871
_diffrn_measured_fraction_theta_max 0.871
_diffrn_measurement_method '\w scans'
_diffrn_radiation_monochromator graphite
_diffrn_radiation_source 'fine-focus sealed tube'
_diffrn_radiation_type MoK\a
_diffrn_radiation_wavelength 0.71073
_diffrn_reflns_av_R_equivalents 0.0245
_diffrn_reflns_av_sigmaI/netI 0.0329
_diffrn_reflns_limit_h_max 18
_diffrn_reflns_limit_h_min -18
_diffrn_reflns_limit_k_max 8
_diffrn_reflns_limit_k_min -13
_diffrn_reflns_limit_l_max 20
_diffrn_reflns_limit_l_min -20
_diffrn_reflns_number 12284
_diffrn_reflns_theta_full 29.46
_diffrn_reflns_theta_max 29.46
_diffrn_reflns_theta_min 2.43
_exptl_absorpt_coefficient_mu 0.070
_exptl_absorpt_correction_T_max 0.9766
_exptl_absorpt_correction_T_min 0.6896
_exptl_absorpt_correction_type 'sadabs (Sheldrick, 1996)'
_exptl_crystal_colour yellow
_exptl_crystal_density_diffrn 1.107
_exptl_crystal_density_meas ?
_exptl_crystal_density_method 'not measured'
_exptl_crystal_description 'rectangular shape, cut'
_exptl_crystal_F_000 748
_exptl_crystal_size_max 0.58
_exptl_crystal_size_mid 0.53
_exptl_crystal_size_min 0.28
_refine_diff_density_max 0.143
_refine_diff_density_min -0.186
_refine_diff_density_rms 0.032
_refine_ls_extinction_coef 0.0004(13)
_refine_ls_extinction_expression Fc^*^=kFc[1+0.001xFc^2^\l^3^/sin(2\q)]^-1/4^
_refine_ls_extinction_method SHELXL
_refine_ls_goodness_of_fit_ref 1.025
_refine_ls_hydrogen_treatment mixed
_refine_ls_matrix_type full
_refine_ls_number_parameters 325
_refine_ls_number_reflns 4957
_refine_ls_number_restraints 497
_refine_ls_restrained_S_all 0.996
_refine_ls_R_factor_all 0.1022
_refine_ls_R_factor_gt 0.0609
_refine_ls_shift/su_max 0.000
_refine_ls_shift/su_mean 0.000
_refine_ls_structure_factor_coef Fsqd
_refine_ls_weighting_details 'calc w=1/[\s^2^(Fo^2^)+(0.1017P)^2^+0.0990P] where P=(Fo^2^+2Fc^2^)/3'
_refine_ls_weighting_scheme calc
_refine_ls_wR_factor_gt 0.1647
_refine_ls_wR_factor_ref 0.1891
_reflns_number_gt 2977
_reflns_number_total 4957
_reflns_threshold_expression >2sigma(I)
_cod_data_source_file cg034045ysi20030326_110356.cif
_cod_data_source_block 9918
_cod_depositor_comments
;
The following automatic conversions were performed:

'_exptl_crystal_density_meas' value 'not measured' was changed to '?'
- the value is perceived as not measured.

Automatic conversion script
Id: cif_fix_values 3008 2015-01-20 13:52:24Z robertas 
;
_cod_original_sg_symbol_H-M P2(1)/c
_cod_database_code 4505712

loop_
_symmetry_equiv_pos_as_xyz
'x, y, z'
'-x, y+1/2, -z+1/2'
'-x, -y, -z'
'x, -y-1/2, z-1/2'

loop_
_atom_site_label
_atom_site_type_symbol
_atom_site_fract_x
_atom_site_fract_y
_atom_site_fract_z
_atom_site_U_iso_or_equiv
_atom_site_adp_type
_atom_site_occupancy
_atom_site_symmetry_multiplicity
_atom_site_calc_flag
_atom_site_refinement_flags
O1 O 0.33236(9) 0.05547(11) 0.04825(7) 0.0696(4) Uani 1 1 d .
O2 O 0.48467(12) 0.18996(14) -0.16586(8) 0.0942(5) Uani 1 1 d .
N1 N 0.42896(10) 0.24324(14) -0.03201(9) 0.0634(4) Uani 1 1 d .
H1 H 0.4006(13) 0.2105(18) 0.0098(12) 0.066(5) Uiso 1 1 d .
C1 C -0.2116(2) 0.4447(3) 0.8480(2) 0.1223(10) Uani 1 1 d D
H1A H -0.1608(12) 0.5113(18) 0.8697(13) 0.1092(14) Uiso 1 1 d D
H1B H -0.2463(13) 0.412(2) 0.9015(10) 0.1092(14) Uiso 1 1 d D
H1C H -0.2622(12) 0.491(2) 0.8074(12) 0.1092(14) Uiso 1 1 d D
C2 C -0.16304(17) 0.3392(3) 0.79697(15) 0.0928(6) Uani 1 1 d D
H2A H -0.2159(13) 0.2751(19) 0.7755(14) 0.1092(14) Uiso 1 1 d D
H2B H -0.1164(13) 0.295(2) 0.8405(13) 0.1092(14) Uiso 1 1 d D
C3 C -0.11448(16) 0.3895(2) 0.71567(15) 0.0867(6) Uani 1 1 d D
H3A H -0.0648(12) 0.4590(18) 0.7340(13) 0.1092(14) Uiso 1 1 d D
H3B H -0.1665(13) 0.434(2) 0.6748(13) 0.1092(14) Uiso 1 1 d D
C4 C -0.06822(15) 0.2830(2) 0.66200(14) 0.0835(6) Uani 1 1 d D
H4A H -0.1196(13) 0.2222(19) 0.6361(13) 0.1092(14) Uiso 1 1 d D
H4B H -0.0215(13) 0.234(2) 0.7031(13) 0.1092(14) Uiso 1 1 d D
C5 C -0.01615(17) 0.3319(2) 0.58218(15) 0.0864(6) Uani 1 1 d D
H5A H 0.0356(13) 0.3996(19) 0.6008(14) 0.1092(14) Uiso 1 1 d D
H5B H -0.0670(13) 0.377(2) 0.5408(13) 0.1092(14) Uiso 1 1 d D
C6 C 0.03110(18) 0.2228(2) 0.53080(14) 0.0888(6) Uani 1 1 d D
H6B H -0.0198(13) 0.1595(19) 0.5067(14) 0.1092(14) Uiso 1 1 d D
H6A H 0.0769(13) 0.177(2) 0.5745(13) 0.1092(14) Uiso 1 1 d D
C7 C 0.09047(16) 0.2680(2) 0.45411(14) 0.0845(6) Uani 1 1 d D
H7A H 0.1408(13) 0.3352(18) 0.4764(14) 0.1092(14) Uiso 1 1 d D
H7B H 0.0441(13) 0.318(2) 0.4103(12) 0.1092(14) Uiso 1 1 d D
C8 C 0.13567(18) 0.1554(2) 0.40446(15) 0.0894(6) Uani 1 1 d D
H8A H 0.0848(13) 0.0905(19) 0.3819(14) 0.1092(14) Uiso 1 1 d D
H8B H 0.1821(13) 0.111(2) 0.4481(12) 0.1092(14) Uiso 1 1 d D
C9 C 0.18986(15) 0.1964(2) 0.32414(12) 0.0748(5) Uani 1 1 d D
H9A H 0.2477(12) 0.255(2) 0.3422(14) 0.1092(14) Uiso 1 1 d D
H9B H 0.1439(13) 0.252(2) 0.2837(13) 0.1092(14) Uiso 1 1 d D
C10 C 0.22436(17) 0.0814(2) 0.26986(13) 0.0815(6) Uani 1 1 d D
H10A H 0.2706(13) 0.029(2) 0.3103(13) 0.1092(14) Uiso 1 1 d D
H10B H 0.1654(12) 0.028(2) 0.2523(14) 0.1092(14) Uiso 1 1 d D
C11 C 0.27593(15) 0.12213(18) 0.18704(12) 0.0706(5) Uani 1 1 d D
H11A H 0.2329(13) 0.1851(19) 0.1524(13) 0.1092(14) Uiso 1 1 d D
H11B H 0.3406(11) 0.163(2) 0.2019(15) 0.1092(14) Uiso 1 1 d D
C12 C 0.28840(14) 0.00629(18) 0.12599(12) 0.0691(5) Uani 1 1 d D
H12A H 0.3335(12) -0.0625(18) 0.1535(14) 0.1092(14) Uiso 1 1 d D
H12B H 0.2244(11) -0.036(2) 0.1066(14) 0.1092(14) Uiso 1 1 d D
C13 C 0.35190(11) -0.02990(16) -0.01969(10) 0.0589(4) Uani 1 1 d .
C14 C 0.32173(13) -0.16115(18) -0.01952(12) 0.0698(5) Uani 1 1 d D
H14 H 0.2854(16) -0.192(2) 0.0322(12) 0.1092(14) Uiso 1 1 d D
C15 C 0.34368(15) -0.2440(2) -0.08870(14) 0.0770(5) Uani 1 1 d D
H15 H 0.3246(16) -0.3383(15) -0.0868(15) 0.1092(14) Uiso 1 1 d D
C16 C 0.39491(16) -0.1977(2) -0.15815(13) 0.0790(5) Uani 1 1 d D
H16 H 0.4123(16) -0.258(2) -0.2080(12) 0.1092(14) Uiso 1 1 d D
C17 C 0.42393(13) -0.0673(2) -0.15865(11) 0.0700(5) Uani 1 1 d D
H17 H 0.4575(15) -0.031(2) -0.2094(12) 0.1092(14) Uiso 1 1 d D
C18 C 0.40371(11) 0.01997(17) -0.09025(10) 0.0583(4) Uani 1 1 d .
C19 C 0.44249(12) 0.15811(18) -0.09947(10) 0.0630(4) Uani 1 1 d .
C20 C 0.46470(12) 0.37266(16) -0.01976(10) 0.0591(4) Uani 1 1 d .
C21 C 0.44538(13) 0.43486(18) 0.05954(11) 0.0672(5) Uani 1 1 d .
H21 H 0.4063(16) 0.390(2) 0.0994(16) 0.1092(14) Uiso 1 1 d .
C22 C 0.52025(14) 0.43987(18) -0.07992(12) 0.0673(5) Uani 1 1 d .
H22 H 0.5337(18) 0.399(2) -0.1337(17) 0.1191(16) Uiso 1 1 d .

loop_
_atom_site_aniso_label
_atom_site_aniso_U_11
_atom_site_aniso_U_22
_atom_site_aniso_U_33
_atom_site_aniso_U_23
_atom_site_aniso_U_13
_atom_site_aniso_U_12
O1 0.0883(8) 0.0592(7) 0.0642(7) -0.0044(5) 0.0311(6) -0.0015(6)
O2 0.1343(12) 0.0896(10) 0.0629(8) -0.0045(7) 0.0437(8) -0.0149(8)
N1 0.0754(9) 0.0614(9) 0.0554(8) 0.0025(6) 0.0225(7) 0.0015(7)
C1 0.124(2) 0.138(2) 0.109(2) -0.0405(18) 0.0464(16) -0.0229(18)
C2 0.0857(14) 0.1172(18) 0.0770(13) -0.0099(12) 0.0168(11) -0.0019(12)
C3 0.0829(13) 0.0995(16) 0.0800(13) -0.0188(11) 0.0247(10) -0.0072(11)
C4 0.0780(12) 0.1022(15) 0.0718(12) -0.0024(11) 0.0175(10) 0.0083(11)
C5 0.0855(13) 0.0965(15) 0.0797(13) -0.0130(11) 0.0265(11) 0.0026(11)
C6 0.0990(15) 0.0961(15) 0.0739(13) -0.0029(11) 0.0276(11) 0.0133(12)
C7 0.0856(13) 0.0962(15) 0.0738(12) -0.0161(11) 0.0235(10) -0.0025(11)
C8 0.1058(16) 0.0958(15) 0.0699(12) 0.0005(11) 0.0324(11) 0.0167(12)
C9 0.0766(11) 0.0864(13) 0.0632(11) -0.0092(9) 0.0186(9) -0.0020(10)
C10 0.1045(15) 0.0755(12) 0.0677(11) 0.0048(9) 0.0345(11) 0.0143(11)
C11 0.0810(11) 0.0687(11) 0.0644(10) 0.0003(8) 0.0251(9) 0.0029(9)
C12 0.0828(11) 0.0632(10) 0.0642(10) 0.0025(8) 0.0292(9) 0.0032(9)
C13 0.0606(9) 0.0621(10) 0.0546(9) -0.0053(7) 0.0078(7) 0.0074(7)
C14 0.0728(11) 0.0643(11) 0.0727(11) -0.0063(9) 0.0068(8) 0.0008(9)
C15 0.0827(12) 0.0671(11) 0.0805(13) -0.0147(10) -0.0014(10) 0.0039(10)
C16 0.0889(12) 0.0802(13) 0.0674(11) -0.0231(10) 0.0003(10) 0.0123(10)
C17 0.0760(11) 0.0805(12) 0.0533(9) -0.0093(8) 0.0033(8) 0.0099(9)
C18 0.0594(9) 0.0653(10) 0.0504(8) -0.0039(7) 0.0037(6) 0.0088(7)
C19 0.0678(9) 0.0721(11) 0.0501(8) -0.0014(7) 0.0120(7) 0.0086(8)
C20 0.0646(9) 0.0565(9) 0.0579(9) 0.0075(7) 0.0174(7) 0.0092(7)
C21 0.0829(11) 0.0621(10) 0.0597(10) 0.0059(8) 0.0311(8) 0.0039(8)
C22 0.0852(11) 0.0638(10) 0.0553(9) 0.0028(8) 0.0261(8) 0.0071(9)

loop_
_atom_type_symbol
_atom_type_description
_atom_type_scat_dispersion_real
_atom_type_scat_dispersion_imag
_atom_type_scat_source
C C 0.0033 0.0016 'International Tables Vol C Tables 4.2.6.8 and 6.1.1.4'
H H 0.0000 0.0000 'International Tables Vol C Tables 4.2.6.8 and 6.1.1.4'
N N 0.0061 0.0033 'International Tables Vol C Tables 4.2.6.8 and 6.1.1.4'
O O 0.0106 0.0060 'International Tables Vol C Tables 4.2.6.8 and 6.1.1.4'

loop_
_geom_angle_atom_site_label_1
_geom_angle_atom_site_label_2
_geom_angle_atom_site_label_3
_geom_angle
_geom_angle_site_symmetry_1
C13 O1 C12 119.79(13) .
C19 N1 C20 129.16(15) .
C19 N1 H1 114.0(13) .
C20 N1 H1 116.4(12) .
C2 C1 H1A 109.4(13) .
C2 C1 H1B 114.6(13) .
H1A C1 H1B 107.5(13) .
C2 C1 H1C 109.1(14) .
H1A C1 H1C 108.3(14) .
H1B C1 H1C 107.8(13) .
C1 C2 C3 113.8(2) .
C1 C2 H2A 107.4(13) .
C3 C2 H2A 106.9(13) .
C1 C2 H2B 105.3(14) .
C3 C2 H2B 113.4(14) .
H2A C2 H2B 109.9(15) .
C4 C3 C2 114.1(2) .
C4 C3 H3A 110.8(13) .
C2 C3 H3A 109.3(13) .
C4 C3 H3B 106.8(13) .
C2 C3 H3B 108.7(13) .
H3A C3 H3B 106.8(14) .
C3 C4 C5 114.9(2) .
C3 C4 H4A 110.5(13) .
C5 C4 H4A 103.8(13) .
C3 C4 H4B 106.9(13) .
C5 C4 H4B 110.4(13) .
H4A C4 H4B 110.4(15) .
C6 C5 C4 113.55(19) .
C6 C5 H5A 109.2(13) .
C4 C5 H5A 110.5(13) .
C6 C5 H5B 108.0(13) .
C4 C5 H5B 107.7(13) .
H5A C5 H5B 107.6(15) .
C5 C6 C7 115.4(2) .
C5 C6 H6B 110.6(13) .
C7 C6 H6B 107.6(13) .
C5 C6 H6A 105.6(13) .
C7 C6 H6A 107.8(14) .
H6B C6 H6A 109.7(15) .
C8 C7 C6 113.5(2) .
C8 C7 H7A 112.8(13) .
C6 C7 H7A 109.2(13) .
C8 C7 H7B 107.7(13) .
C6 C7 H7B 108.0(13) .
H7A C7 H7B 105.2(14) .
C9 C8 C7 114.80(19) .
C9 C8 H8A 105.5(13) .
C7 C8 H8A 111.9(13) .
C9 C8 H8B 109.7(13) .
C7 C8 H8B 105.9(13) .
H8A C8 H8B 109.1(15) .
C8 C9 C10 113.71(18) .
C8 C9 H9A 110.6(13) .
C10 C9 H9A 109.6(13) .
C8 C9 H9B 108.8(13) .
C10 C9 H9B 107.4(13) .
H9A C9 H9B 106.3(14) .
C9 C10 C11 113.97(17) .
C9 C10 H10A 106.4(13) .
C11 C10 H10A 109.9(13) .
C9 C10 H10B 107.0(13) .
C11 C10 H10B 109.3(14) .
H10A C10 H10B 110.1(15) .
C12 C11 C10 111.32(16) .
C12 C11 H11A 105.1(13) .
C10 C11 H11A 108.7(12) .
C12 C11 H11B 109.8(13) .
C10 C11 H11B 111.8(13) .
H11A C11 H11B 109.8(15) .
O1 C12 C11 107.22(14) .
O1 C12 H12A 107.9(12) .
C11 C12 H12A 112.0(13) .
O1 C12 H12B 107.7(13) .
C11 C12 H12B 112.6(13) .
H12A C12 H12B 109.2(14) .
O1 C13 C14 121.92(15) .
O1 C13 C18 117.69(14) .
C14 C13 C18 120.38(15) .
C15 C14 C13 120.08(17) .
C15 C14 H14 122.5(13) .
C13 C14 H14 117.4(13) .
C16 C15 C14 120.60(18) .
C16 C15 H15 119.8(13) .
C14 C15 H15 119.6(13) .
C15 C16 C17 119.25(17) .
C15 C16 H16 120.9(13) .
C17 C16 H16 119.9(13) .
C16 C17 C18 122.23(17) .
C16 C17 H17 120.3(14) .
C18 C17 H17 117.4(14) .
C17 C18 C13 117.44(16) .
C17 C18 C19 115.79(15) .
C13 C18 C19 126.75(14) .
O2 C19 N1 122.46(17) .
O2 C19 C18 120.20(15) .
N1 C19 C18 117.35(14) .
C21 C20 C22 118.43(16) .
C21 C20 N1 117.05(14) .
C22 C20 N1 124.49(15) .
C22 C21 C20 122.01(15) 3_665
C22 C21 H21 119.6(14) 3_665
C20 C21 H21 118.4(14) .
C21 C22 C20 119.57(16) 3_665
C21 C22 H22 121.0(15) 3_665
C20 C22 H22 119.4(15) .

loop_
_geom_bond_atom_site_label_1
_geom_bond_atom_site_label_2
_geom_bond_distance
_geom_bond_site_symmetry_2
O1 C13 1.3746(18) .
O1 C12 1.4314(19) .
O2 C19 1.2219(19) .
N1 C19 1.351(2) .
N1 C20 1.402(2) .
N1 H1 0.825(18) .
C1 C2 1.489(4) .
C1 H1A 1.004(12) .
C1 H1B 1.011(12) .
C1 H1C 1.008(12) .
C2 C3 1.510(3) .
C2 H2A 1.005(13) .
C2 H2B 0.990(13) .
C3 C4 1.503(3) .
C3 H3A 1.000(13) .
C3 H3B 1.014(13) .
C4 C5 1.510(3) .
C4 H4A 0.991(13) .
C4 H4B 0.989(13) .
C5 C6 1.509(3) .
C5 H5A 1.007(13) .
C5 H5B 1.012(13) .
C6 C7 1.514(3) .
C6 H6B 0.993(13) .
C6 H6A 0.993(13) .
C7 C8 1.509(3) .
C7 H7A 1.006(13) .
C7 H7B 1.018(13) .
C8 C9 1.507(3) .
C8 H8A 0.996(13) .
C8 H8B 0.991(13) .
C9 C10 1.509(3) .
C9 H9A 1.003(13) .
C9 H9B 1.015(13) .
C10 C11 1.520(2) .
C10 H10A 1.001(13) .
C10 H10B 0.986(13) .
C11 C12 1.503(2) .
C11 H11A 0.991(13) .
C11 H11B 0.984(13) .
C12 H12A 0.999(13) .
C12 H12B 0.994(12) .
C13 C14 1.387(2) .
C13 C18 1.399(2) .
C14 C15 1.381(2) .
C14 H14 0.994(13) .
C15 C16 1.369(3) .
C15 H15 0.988(13) .
C16 C17 1.375(3) .
C16 H16 1.005(13) .
C17 C18 1.394(2) .
C17 H17 0.981(13) .
C18 C19 1.500(2) .
C20 C21 1.387(2) .
C20 C22 1.387(2) .
C21 C22 1.377(3) 3_665
C21 H21 0.94(2) .
C22 C21 1.377(3) 3_665
C22 H22 0.93(2) .

loop_
_geom_torsion_atom_site_label_1
_geom_torsion_atom_site_label_2
_geom_torsion_atom_site_label_3
_geom_torsion_atom_site_label_4
_geom_torsion
_geom_torsion_site_symmetry_4
C1 C2 C3 C4 -178.0(2) .
C2 C3 C4 C5 -177.95(19) .
C3 C4 C5 C6 178.90(19) .
C4 C5 C6 C7 -175.8(2) .
C5 C6 C7 C8 -179.6(2) .
C6 C7 C8 C9 176.3(2) .
C7 C8 C9 C10 -173.5(2) .
C8 C9 C10 C11 178.00(18) .
C9 C10 C11 C12 -167.54(18) .
C13 O1 C12 C11 -179.68(14) .
C10 C11 C12 O1 176.89(16) .
C12 O1 C13 C14 6.3(2) .
C12 O1 C13 C18 -173.80(14) .
O1 C13 C14 C15 -179.39(15) .
C18 C13 C14 C15 0.7(3) .
C13 C14 C15 C16 -0.2(3) .
C14 C15 C16 C17 -0.4(3) .
C15 C16 C17 C18 0.5(3) .
C16 C17 C18 C13 -0.1(3) .
C16 C17 C18 C19 178.53(17) .
O1 C13 C18 C17 179.56(13) .
C14 C13 C18 C17 -0.6(2) .
O1 C13 C18 C19 1.1(2) .
C14 C13 C18 C19 -178.99(16) .
C20 N1 C19 O2 -5.9(3) .
C20 N1 C19 C18 173.85(15) .
C17 C18 C19 O2 3.3(2) .
C13 C18 C19 O2 -178.21(16) .
C17 C18 C19 N1 -176.46(14) .
C13 C18 C19 N1 2.0(2) .
C19 N1 C20 C21 -175.36(16) .
C19 N1 C20 C22 2.4(3) .
C22 C20 C21 C22 -0.1(3) 3_665
N1 C20 C21 C22 177.78(17) 3_665
C21 C20 C22 C21 0.1(3) 3_665
N1 C20 C22 C21 -177.61(17) 3_665
